data_7052122
loop_
_publ_author_name
'Mezei, Gellert'
'Kampf, Jeff W.'
'Pecoraro, Vincent L.'

_publ_section_title
;
 Temperature-, molar ratio- and counterion-effects on the crystal
 growth of bipyridinium-bis(alkylcarboxylic acid)?crown ether
 pseudorotaxanes
;
_journal_issue 3
_journal_name_full 'New Journal of Chemistry'
_journal_page_first 439
_journal_paper_doi 10.1039/b615273b
_journal_volume 31
_journal_year 2007
_chemical_formula_moiety
;
C36 H44 O10, C18 H22 N2 O4, 2(F6 P), 4(C2 H3 N)
;
_chemical_formula_sum 'C62 H78 F12 N6 O14 P2'
_chemical_formula_weight 1421.24
_chemical_name_systematic
;
?
;
_space_group_IT_number 2
_symmetry_cell_setting triclinic
_symmetry_space_group_name_Hall '-P 1'
_symmetry_space_group_name_H-M 'P -1'
_atom_sites_solution_hydrogens geom
_atom_sites_solution_primary direct
_atom_sites_solution_secondary difmap
_audit_creation_method SHELXL-97
_cell_angle_alpha 94.769(6)
_cell_angle_beta 110.295(6)
_cell_angle_gamma 109.052(6)
_cell_formula_units_Z 1
_cell_length_a 11.7067(11)
_cell_length_b 12.1212(11)
_cell_length_c 13.9127(13)
_cell_measurement_reflns_used 5755
_cell_measurement_temperature 123(2)
_cell_measurement_theta_max 26.07
_cell_measurement_theta_min 2.43
_cell_volume 1706.7(3)
_computing_cell_refinement 'Bruker SAINT'
_computing_data_collection 'Bruker SMART-1K'
_computing_data_reduction 'Bruker SAINT'
_computing_molecular_graphics 'Bruker SHELXTL'
_computing_publication_material 'Bruker SHELXTL'
_computing_structure_refinement 'Bruker SHELXTL'
_computing_structure_solution 'Bruker SHELXTL'
_diffrn_ambient_temperature 123(2)
_diffrn_measured_fraction_theta_full 0.993
_diffrn_measured_fraction_theta_max 0.993
_diffrn_measurement_device_type 'CCD area detector'
_diffrn_measurement_method 'phi and omega scans'
_diffrn_radiation_monochromator graphite
_diffrn_radiation_source 'fine-focus sealed tube'
_diffrn_radiation_type MoK\a
_diffrn_radiation_wavelength 0.71073
_diffrn_reflns_av_R_equivalents 0.0677
_diffrn_reflns_av_sigmaI/netI 0.0594
_diffrn_reflns_limit_h_max 14
_diffrn_reflns_limit_h_min -14
_diffrn_reflns_limit_k_max 15
_diffrn_reflns_limit_k_min -15
_diffrn_reflns_limit_l_max 17
_diffrn_reflns_limit_l_min -17
_diffrn_reflns_number 32530
_diffrn_reflns_theta_full 26.41
_diffrn_reflns_theta_max 26.41
_diffrn_reflns_theta_min 1.82
_exptl_absorpt_coefficient_mu 0.162
_exptl_absorpt_correction_T_max 0.9871
_exptl_absorpt_correction_T_min 0.9651
_exptl_absorpt_correction_type multi-scan
_exptl_absorpt_process_details
;
Blessing, R. Acta Cryst. (1995) A51 33-38.
Sheldrick, G. SADABS (Version 2.10) Bruker/Siemens area
detector absorption and other corrections, University of
Gottingen, Germany 2003.
;
_exptl_crystal_colour red
_exptl_crystal_density_diffrn 1.383
_exptl_crystal_density_method 'not measured'
_exptl_crystal_description block
_exptl_crystal_F_000 742
_exptl_crystal_size_max 0.22
_exptl_crystal_size_mid 0.16
_exptl_crystal_size_min 0.08
_refine_diff_density_max 0.370
_refine_diff_density_min -0.328
_refine_diff_density_rms 0.052
_refine_ls_extinction_method none
_refine_ls_goodness_of_fit_ref 1.025
_refine_ls_hydrogen_treatment mixed
_refine_ls_matrix_type full
_refine_ls_number_parameters 439
_refine_ls_number_reflns 6965
_refine_ls_number_restraints 0
_refine_ls_restrained_S_all 1.025
_refine_ls_R_factor_all 0.0953
_refine_ls_R_factor_gt 0.0508
_refine_ls_shift/su_max 0.000
_refine_ls_shift/su_mean 0.000
_refine_ls_structure_factor_coef Fsqd
_refine_ls_weighting_details 'calc w=1/[\s^2^(Fo^2^)+(0.0478P)^2^+0.9117P] where P=(Fo^2^+2Fc^2^)/3'
_refine_ls_weighting_scheme calc
_refine_ls_wR_factor_gt 0.1098
_refine_ls_wR_factor_ref 0.1261
_reflns_number_gt 4452
_reflns_number_total 6965
_reflns_threshold_expression >2sigma(I)
_cod_data_source_file b615273b.txt
_cod_data_source_block Pseudorotaxane_Ic(gm13)
_cod_depositor_comments
;
The following automatic conversions were performed:
'_symmetry_cell_setting' value 'Triclinic' changed to 'triclinic'
according to '/home/saulius/struct/CIF-dictionaries/cif_core.dic'
dictionary named 'cif_core.dic' version 2.4.1 from 2010-06-29.

Automatic conversion script
Id: cif_fix_enum 1527 2010-12-29 10:47:43Z saulius 
;
_cod_original_sg_symbol_H-M P-1
_cod_database_code 7052122

loop_
_symmetry_equiv_pos_as_xyz
'x, y, z'
'-x, -y, -z'

loop_
_atom_site_label
_atom_site_type_symbol
_atom_site_fract_x
_atom_site_fract_y
_atom_site_fract_z
_atom_site_U_iso_or_equiv
_atom_site_adp_type
_atom_site_occupancy
_atom_site_symmetry_multiplicity
_atom_site_calc_flag
_atom_site_refinement_flags
_atom_site_disorder_assembly
_atom_site_disorder_group
P1 P 0.66958(7) 0.36237(7) 0.50495(5) 0.0376(2) Uani 1 1 d . . .
F1 F 0.63352(18) 0.23907(15) 0.42939(12) 0.0566(5) Uani 1 1 d . . .
F2 F 0.58623(19) 0.29328(16) 0.56627(14) 0.0620(5) Uani 1 1 d . . .
F3 F 0.75417(19) 0.43093(17) 0.44418(14) 0.0691(6) Uani 1 1 d . . .
F4 F 0.54413(19) 0.3777(2) 0.42525(14) 0.0726(6) Uani 1 1 d . . .
F5 F 0.79390(19) 0.3428(2) 0.58429(14) 0.0841(7) Uani 1 1 d . . .
F6 F 0.7080(2) 0.48639(16) 0.58092(14) 0.0733(6) Uani 1 1 d . . .
N1 N 0.91499(18) 0.39799(17) 0.20391(15) 0.0258(5) Uani 1 1 d . . .
N2 N 0.1964(3) 0.8647(2) 0.19287(19) 0.0482(6) Uani 1 1 d . . .
N3 N 0.6969(3) 0.8936(3) 0.3914(2) 0.0753(9) Uani 1 1 d . . .
O1 O 0.9677(2) 0.12287(19) 0.55509(14) 0.0456(5) Uani 1 1 d . . .
H1 H 0.990(3) 0.053(3) 0.573(3) 0.085(12) Uiso 1 1 d . . .
O2 O 0.99805(19) 0.07772(17) 0.40746(14) 0.0419(5) Uani 1 1 d . . .
O3 O 0.74001(15) 0.03117(13) 0.08103(12) 0.0260(4) Uani 1 1 d . . .
O4 O 0.61198(15) 0.11707(13) 0.18989(12) 0.0265(4) Uani 1 1 d . . .
O5 O 0.55644(16) 0.29899(14) 0.09535(12) 0.0281(4) Uani 1 1 d . . .
O6 O 0.76819(15) 0.67616(13) -0.11783(12) 0.0250(4) Uani 1 1 d . . .
O7 O 0.97554(15) 0.86374(14) -0.13689(13) 0.0281(4) Uani 1 1 d . . .
C1 C 0.9673(3) 0.1390(2) 0.4613(2) 0.0365(6) Uani 1 1 d . . .
C2 C 0.9229(3) 0.2361(3) 0.4276(2) 0.0399(7) Uani 1 1 d . . .
H2A H 0.9581 0.3022 0.4896 0.048 Uiso 1 1 calc R . .
H2B H 0.8256 0.2053 0.4007 0.048 Uiso 1 1 calc R . .
C3 C 0.9654(3) 0.2853(2) 0.3433(2) 0.0341(6) Uani 1 1 d . . .
H3A H 1.0594 0.3395 0.3752 0.041 Uiso 1 1 calc R . .
H3B H 0.9549 0.2187 0.2904 0.041 Uiso 1 1 calc R . .
C4 C 0.8821(2) 0.3529(2) 0.2909(2) 0.0314(6) Uani 1 1 d . . .
H4A H 0.7880 0.2994 0.2628 0.038 Uiso 1 1 calc R . .
H4B H 0.8961 0.4212 0.3437 0.038 Uiso 1 1 calc R . .
C5 C 0.8816(2) 0.3187(2) 0.11521(19) 0.0284(6) Uani 1 1 d . . .
H5A H 0.8350 0.2360 0.1085 0.034 Uiso 1 1 calc R . .
C6 C 0.9146(2) 0.3565(2) 0.03464(19) 0.0288(6) Uani 1 1 d . . .
H6A H 0.8917 0.2998 -0.0270 0.035 Uiso 1 1 calc R . .
C7 C 0.9818(2) 0.4785(2) 0.04291(17) 0.0241(5) Uani 1 1 d . . .
C8 C 1.0118(2) 0.5576(2) 0.13515(19) 0.0313(6) Uani 1 1 d . . .
H8A H 1.0560 0.6410 0.1433 0.038 Uiso 1 1 calc R . .
C9 C 0.9781(2) 0.5159(2) 0.2137(2) 0.0314(6) Uani 1 1 d . . .
H9A H 0.9994 0.5708 0.2760 0.038 Uiso 1 1 calc R . .
C10 C 0.8157(2) -0.0174(2) 0.04201(19) 0.0292(6) Uani 1 1 d . . .
H10A H 0.8199 0.0135 -0.0208 0.035 Uiso 1 1 calc R . .
H10B H 0.7692 -0.1055 0.0194 0.035 Uiso 1 1 calc R . .
C11 C 0.7021(2) -0.0260(2) 0.15742(19) 0.0295(6) Uani 1 1 d . . .
H11A H 0.7746 0.0087 0.2279 0.035 Uiso 1 1 calc R . .
H11B H 0.6832 -0.1127 0.1397 0.035 Uiso 1 1 calc R . .
C12 C 0.5809(2) -0.0075(2) 0.15765(19) 0.0270(5) Uani 1 1 d . . .
H12A H 0.5098 -0.0392 0.0863 0.032 Uiso 1 1 calc R . .
H12B H 0.5496 -0.0511 0.2064 0.032 Uiso 1 1 calc R . .
C13 C 0.4971(2) 0.1414(2) 0.17895(19) 0.0272(5) Uani 1 1 d . . .
H13A H 0.4677 0.1167 0.2353 0.033 Uiso 1 1 calc R . .
H13B H 0.4249 0.0955 0.1103 0.033 Uiso 1 1 calc R . .
C14 C 0.5293(2) 0.2733(2) 0.18596(18) 0.0264(5) Uani 1 1 d . . .
H14A H 0.4539 0.2937 0.1858 0.032 Uiso 1 1 calc R . .
H14B H 0.6070 0.3202 0.2513 0.032 Uiso 1 1 calc R . .
C15 C 0.6151(2) 0.4161(2) 0.09226(17) 0.0228(5) Uani 1 1 d . . .
C16 C 0.6539(2) 0.5134(2) 0.17104(18) 0.0273(6) Uani 1 1 d . . .
H16A H 0.6380 0.5030 0.2328 0.033 Uiso 1 1 calc R . .
C17 C 0.7176(2) 0.6289(2) 0.15899(19) 0.0289(6) Uani 1 1 d . . .
H17A H 0.7463 0.6961 0.2140 0.035 Uiso 1 1 calc R . .
C18 C 0.7391(2) 0.6464(2) 0.06982(18) 0.0254(5) Uani 1 1 d . . .
H18A H 0.7826 0.7251 0.0638 0.031 Uiso 1 1 calc R . .
C19 C 0.6967(2) 0.5474(2) -0.01369(17) 0.0218(5) Uani 1 1 d . . .
C20 C 0.7119(2) 0.5598(2) -0.11066(17) 0.0221(5) Uani 1 1 d . . .
C21 C 0.6721(2) 0.4611(2) -0.18860(18) 0.0264(5) Uani 1 1 d . . .
H21A H 0.6831 0.4709 -0.2523 0.032 Uiso 1 1 calc R . .
C22 C 0.6150(2) 0.3457(2) -0.17373(18) 0.0267(5) Uani 1 1 d . . .
H22A H 0.5890 0.2779 -0.2274 0.032 Uiso 1 1 calc R . .
C23 C 0.5962(2) 0.3292(2) -0.08349(17) 0.0248(5) Uani 1 1 d . . .
H23A H 0.5571 0.2506 -0.0751 0.030 Uiso 1 1 calc R . .
C24 C 0.6351(2) 0.4294(2) -0.00227(17) 0.0209(5) Uani 1 1 d . . .
C25 C 0.7774(2) 0.6929(2) -0.21654(17) 0.0258(5) Uani 1 1 d . . .
H25A H 0.6884 0.6601 -0.2740 0.031 Uiso 1 1 calc R . .
H25B H 0.8304 0.6505 -0.2323 0.031 Uiso 1 1 calc R . .
C26 C 0.8414(2) 0.8241(2) -0.20813(18) 0.0268(5) Uani 1 1 d . . .
H26A H 0.8361 0.8397 -0.2780 0.032 Uiso 1 1 calc R . .
H26B H 0.7959 0.8678 -0.1821 0.032 Uiso 1 1 calc R . .
C27 C 1.0458(2) 0.9892(2) -0.11976(19) 0.0272(5) Uani 1 1 d . . .
H27A H 1.0036 1.0346 -0.0913 0.033 Uiso 1 1 calc R . .
H27B H 1.0466 1.0111 -0.1866 0.033 Uiso 1 1 calc R . .
C28 C 0.2597(3) 0.9052(2) 0.2792(2) 0.0399(7) Uani 1 1 d . . .
C29 C 0.3407(4) 0.9577(3) 0.3899(2) 0.0756(12) Uani 1 1 d . . .
H29A H 0.3784 1.0450 0.4007 0.113 Uiso 1 1 calc R . .
H29B H 0.4118 0.9277 0.4131 0.113 Uiso 1 1 calc R . .
H29C H 0.2865 0.9357 0.4307 0.113 Uiso 1 1 calc R . .
C30 C 0.6869(3) 0.8018(3) 0.4110(2) 0.0484(8) Uani 1 1 d . . .
C31 C 0.6728(3) 0.6845(3) 0.4344(2) 0.0539(8) Uani 1 1 d . . .
H31A H 0.5896 0.6243 0.3828 0.081 Uiso 1 1 calc R . .
H31B H 0.6731 0.6855 0.5050 0.081 Uiso 1 1 calc R . .
H31C H 0.7463 0.6645 0.4312 0.081 Uiso 1 1 calc R . .

loop_
_atom_site_aniso_label
_atom_site_aniso_U_11
_atom_site_aniso_U_22
_atom_site_aniso_U_33
_atom_site_aniso_U_23
_atom_site_aniso_U_13
_atom_site_aniso_U_12
P1 0.0369(4) 0.0520(5) 0.0239(3) 0.0020(3) 0.0128(3) 0.0176(4)
F1 0.0723(12) 0.0599(11) 0.0362(9) -0.0011(8) 0.0186(9) 0.0295(10)
F2 0.0771(13) 0.0666(12) 0.0592(11) 0.0190(9) 0.0459(11) 0.0265(10)
F3 0.0781(14) 0.0735(13) 0.0541(11) -0.0008(10) 0.0474(11) 0.0078(11)
F4 0.0647(13) 0.1127(17) 0.0597(12) 0.0287(11) 0.0208(10) 0.0593(13)
F5 0.0569(13) 0.137(2) 0.0422(11) 0.0045(12) -0.0033(10) 0.0459(13)
F6 0.1222(18) 0.0551(12) 0.0483(11) -0.0001(9) 0.0554(12) 0.0204(11)
N1 0.0194(11) 0.0258(11) 0.0309(11) 0.0056(9) 0.0075(9) 0.0099(9)
N2 0.0593(17) 0.0314(13) 0.0413(15) 0.0037(11) 0.0089(13) 0.0148(12)
N3 0.070(2) 0.068(2) 0.0615(19) 0.0237(17) 0.0115(16) 0.0074(17)
O1 0.0637(14) 0.0489(13) 0.0361(11) 0.0208(10) 0.0247(10) 0.0281(11)
O2 0.0510(12) 0.0502(12) 0.0380(10) 0.0182(9) 0.0239(10) 0.0271(10)
O3 0.0281(9) 0.0222(9) 0.0311(9) 0.0088(7) 0.0144(8) 0.0103(7)
O4 0.0227(9) 0.0226(9) 0.0324(9) 0.0055(7) 0.0098(7) 0.0078(7)
O5 0.0374(10) 0.0238(9) 0.0231(8) 0.0068(7) 0.0133(8) 0.0099(8)
O6 0.0286(9) 0.0235(9) 0.0224(8) 0.0051(7) 0.0127(7) 0.0068(7)
O7 0.0221(9) 0.0224(9) 0.0362(9) 0.0091(7) 0.0087(8) 0.0065(7)
C1 0.0328(15) 0.0435(17) 0.0326(15) 0.0136(13) 0.0133(12) 0.0120(13)
C2 0.0428(17) 0.0479(17) 0.0404(16) 0.0172(13) 0.0220(14) 0.0236(14)
C3 0.0298(14) 0.0413(16) 0.0378(15) 0.0162(12) 0.0169(12) 0.0161(12)
C4 0.0282(14) 0.0309(14) 0.0379(14) 0.0088(12) 0.0169(12) 0.0105(11)
C5 0.0266(14) 0.0227(13) 0.0320(13) 0.0033(11) 0.0069(11) 0.0101(11)
C6 0.0303(14) 0.0227(13) 0.0295(13) 0.0012(11) 0.0069(11) 0.0117(11)
C7 0.0173(12) 0.0208(12) 0.0283(13) 0.0037(10) 0.0027(10) 0.0072(10)
C8 0.0318(15) 0.0187(13) 0.0356(14) 0.0010(11) 0.0126(12) 0.0020(11)
C9 0.0293(14) 0.0227(13) 0.0335(14) -0.0025(11) 0.0102(12) 0.0037(11)
C10 0.0303(14) 0.0230(13) 0.0330(13) 0.0032(11) 0.0127(12) 0.0089(11)
C11 0.0328(15) 0.0234(13) 0.0330(14) 0.0104(11) 0.0140(12) 0.0094(11)
C12 0.0267(13) 0.0188(12) 0.0339(13) 0.0080(10) 0.0131(11) 0.0050(10)
C13 0.0254(13) 0.0307(14) 0.0266(13) 0.0083(11) 0.0120(11) 0.0098(11)
C14 0.0259(13) 0.0314(14) 0.0265(12) 0.0082(11) 0.0132(11) 0.0132(11)
C15 0.0222(13) 0.0223(13) 0.0256(12) 0.0076(10) 0.0078(10) 0.0116(10)
C16 0.0344(14) 0.0295(14) 0.0231(12) 0.0061(10) 0.0131(11) 0.0166(12)
C17 0.0370(15) 0.0234(13) 0.0269(13) 0.0016(10) 0.0120(11) 0.0139(11)
C18 0.0313(14) 0.0197(12) 0.0283(13) 0.0053(10) 0.0133(11) 0.0118(11)
C19 0.0186(12) 0.0237(13) 0.0229(12) 0.0033(10) 0.0060(10) 0.0107(10)
C20 0.0186(12) 0.0227(12) 0.0263(12) 0.0062(10) 0.0099(10) 0.0079(10)
C21 0.0266(13) 0.0292(14) 0.0218(12) 0.0030(10) 0.0103(11) 0.0084(11)
C22 0.0254(13) 0.0241(13) 0.0246(12) -0.0030(10) 0.0078(11) 0.0066(11)
C23 0.0240(13) 0.0210(12) 0.0239(12) 0.0019(10) 0.0063(10) 0.0061(10)
C24 0.0173(12) 0.0244(13) 0.0198(11) 0.0037(10) 0.0044(10) 0.0099(10)
C25 0.0251(13) 0.0305(14) 0.0229(12) 0.0057(10) 0.0122(11) 0.0090(11)
C26 0.0228(13) 0.0308(14) 0.0286(13) 0.0092(11) 0.0113(11) 0.0105(11)
C27 0.0295(14) 0.0231(13) 0.0326(13) 0.0104(11) 0.0147(11) 0.0109(11)
C28 0.0460(18) 0.0257(14) 0.0421(17) 0.0106(13) 0.0112(14) 0.0123(13)
C29 0.089(3) 0.058(2) 0.0367(18) 0.0063(16) -0.0016(18) 0.004(2)
C30 0.0387(18) 0.058(2) 0.0394(17) 0.0075(16) 0.0132(14) 0.0100(16)
C31 0.050(2) 0.061(2) 0.0539(19) 0.0095(16) 0.0193(16) 0.0267(17)

loop_
_atom_type_symbol
_atom_type_description
_atom_type_scat_dispersion_real
_atom_type_scat_dispersion_imag
_atom_type_scat_source
C C 0.0033 0.0016 'International Tables Vol C Tables 4.2.6.8 and 6.1.1.4'
H H 0.0000 0.0000 'International Tables Vol C Tables 4.2.6.8 and 6.1.1.4'
N N 0.0061 0.0033 'International Tables Vol C Tables 4.2.6.8 and 6.1.1.4'
O O 0.0106 0.0060 'International Tables Vol C Tables 4.2.6.8 and 6.1.1.4'
F F 0.0171 0.0103 'International Tables Vol C Tables 4.2.6.8 and 6.1.1.4'
P P 0.1023 0.0942 'International Tables Vol C Tables 4.2.6.8 and 6.1.1.4'

loop_
_geom_angle_atom_site_label_1
_geom_angle_atom_site_label_2
_geom_angle_atom_site_label_3
_geom_angle
_geom_angle_site_symmetry_1
_geom_angle_site_symmetry_3
_geom_angle_publ_flag
F4 P1 F1 90.07(11) . . ?
F4 P1 F6 90.58(12) . . ?
F1 P1 F6 179.13(11) . . ?
F4 P1 F2 90.96(11) . . ?
F1 P1 F2 90.51(10) . . ?
F6 P1 F2 90.06(10) . . ?
F4 P1 F3 89.64(11) . . ?
F1 P1 F3 89.29(10) . . ?
F6 P1 F3 90.13(10) . . ?
F2 P1 F3 179.37(12) . . ?
F4 P1 F5 178.36(13) . . ?
F1 P1 F5 88.52(11) . . ?
F6 P1 F5 90.83(12) . . ?
F2 P1 F5 88.22(11) . . ?
F3 P1 F5 91.18(12) . . ?
C9 N1 C5 120.5(2) . . ?
C9 N1 C4 120.6(2) . . ?
C5 N1 C4 118.9(2) . . ?
C10 O3 C11 114.05(17) . . ?
C12 O4 C13 111.67(17) . . ?
C15 O5 C14 118.87(17) . . ?
C20 O6 C25 116.38(17) . . ?
C26 O7 C27 113.25(17) . . ?
O2 C1 O1 123.2(2) . . ?
O2 C1 C2 123.6(2) . . ?
O1 C1 C2 113.2(2) . . ?
C1 C2 C3 113.8(2) . . ?
C4 C3 C2 109.3(2) . . ?
N1 C4 C3 111.69(19) . . ?
N1 C5 C6 120.5(2) . . ?
C5 C6 C7 120.3(2) . . ?
C8 C7 C6 117.1(2) . . ?
C8 C7 C7 121.5(3) . 2_765 ?
C6 C7 C7 121.4(3) . 2_765 ?
C9 C8 C7 120.6(2) . . ?
N1 C9 C8 120.8(2) . . ?
O3 C10 C27 114.71(19) . 2_765 ?
O3 C11 C12 108.68(19) . . ?
O4 C12 C11 109.27(18) . . ?
O4 C13 C14 108.96(19) . . ?
O5 C14 C13 106.35(18) . . ?
O5 C15 C16 125.1(2) . . ?
O5 C15 C24 113.32(19) . . ?
C16 C15 C24 121.6(2) . . ?
C15 C16 C17 119.1(2) . . ?
C18 C17 C16 121.6(2) . . ?
C17 C18 C19 120.3(2) . . ?
C18 C19 C24 119.3(2) . . ?
C18 C19 C20 123.1(2) . . ?
C24 C19 C20 117.60(19) . . ?
C21 C20 O6 124.2(2) . . ?
C21 C20 C19 121.2(2) . . ?
O6 C20 C19 114.62(18) . . ?
C20 C21 C22 119.8(2) . . ?
C23 C22 C21 121.3(2) . . ?
C22 C23 C24 120.1(2) . . ?
C23 C24 C15 121.8(2) . . ?
C23 C24 C19 120.0(2) . . ?
C15 C24 C19 118.21(19) . . ?
O6 C25 C26 108.10(18) . . ?
O7 C26 C25 108.23(18) . . ?
O7 C27 C10 106.98(18) . 2_765 ?
N2 C28 C29 179.8(4) . . ?
N3 C30 C31 179.3(4) . . ?

loop_
_geom_bond_atom_site_label_1
_geom_bond_atom_site_label_2
_geom_bond_distance
_geom_bond_site_symmetry_2
_geom_bond_publ_flag
P1 F4 1.5825(19) . ?
P1 F1 1.5926(17) . ?
P1 F6 1.5949(18) . ?
P1 F2 1.5950(18) . ?
P1 F3 1.5958(18) . ?
P1 F5 1.596(2) . ?
N1 C9 1.348(3) . ?
N1 C5 1.350(3) . ?
N1 C4 1.485(3) . ?
N2 C28 1.131(3) . ?
N3 C30 1.146(4) . ?
O1 C1 1.335(3) . ?
O2 C1 1.229(3) . ?
O3 C10 1.431(3) . ?
O3 C11 1.434(3) . ?
O4 C12 1.424(3) . ?
O4 C13 1.430(3) . ?
O5 C15 1.372(3) . ?
O5 C14 1.437(3) . ?
O6 C20 1.377(3) . ?
O6 C25 1.440(3) . ?
O7 C26 1.424(3) . ?
O7 C27 1.426(3) . ?
C1 C2 1.481(4) . ?
C2 C3 1.520(3) . ?
C3 C4 1.510(3) . ?
C5 C6 1.373(3) . ?
C6 C7 1.403(3) . ?
C7 C8 1.397(3) . ?
C7 C7 1.480(5) 2_765 ?
C8 C9 1.366(3) . ?
C10 C27 1.509(3) 2_765 ?
C11 C12 1.508(3) . ?
C13 C14 1.505(3) . ?
C15 C16 1.374(3) . ?
C15 C24 1.426(3) . ?
C16 C17 1.410(3) . ?
C17 C18 1.369(3) . ?
C18 C19 1.420(3) . ?
C19 C24 1.426(3) . ?
C19 C20 1.434(3) . ?
C20 C21 1.376(3) . ?
C21 C22 1.407(3) . ?
C22 C23 1.367(3) . ?
C23 C24 1.419(3) . ?
C25 C26 1.496(3) . ?
C27 C10 1.509(3) 2_765 ?
C28 C29 1.451(4) . ?
C30 C31 1.455(5) . ?

loop_
_geom_hbond_atom_site_label_D
_geom_hbond_atom_site_label_H
_geom_hbond_atom_site_label_A
_geom_hbond_distance_DH
_geom_hbond_distance_HA
_geom_hbond_distance_DA
_geom_hbond_angle_DHA
_geom_hbond_site_symmetry_A
O1 H1 O2 0.99(4) 1.67(4) 2.654(3) 171(3) 2_756
